data_2004412
loop_
_publ_author_name
'Fun, H.-K.'
'Yip, B.-C.'
'Tian, Y.-P.'
'Duan, C.-Y.'
'Lu, Z.-L.'
'You, X.-Z.'

_publ_section_title
;
 Methyl 3-(4-Methoxyphenylmethylene)dithiocarbazate
;
_journal_issue 1
_journal_name_full 'Acta Crystallographica Section C'
_journal_page_first 87
_journal_page_last 89
_journal_paper_doi 10.1107/S0108270195009899
_journal_volume 52
_journal_year 1996
_chemical_formula_sum 'C10 H12 N2 O S2'
_chemical_formula_weight 240.34
_chemical_name_systematic
;
S-methyl \b-N-(4-methoxyphenyl)methylendithiocarbazate
;
_space_group_IT_number 2
_symmetry_cell_setting triclinic
_symmetry_space_group_name_Hall '-P 1'
_symmetry_space_group_name_H-M 'P -1'
_audit_creation_method SHELXL
_cell_angle_alpha 65.239(6)
_cell_angle_beta 84.621(8)
_cell_angle_gamma 89.296(8)
_cell_formula_units_Z 2
_cell_length_a 4.5834(5)
_cell_length_b 11.6598(8)
_cell_length_c 12.0208(9)
_cell_measurement_reflns_used 37
_cell_measurement_temperature 293(2)
_cell_measurement_theta_max 12.5
_cell_measurement_theta_min 5
_cell_volume 580.52(9)
_computing_cell_refinement XSCANS
_computing_data_collection 'XSCANS (Siemens, 1994)'
_computing_data_reduction XSCANS
_computing_molecular_graphics 'SHELXTL/PC (Sheldrick, 1990b)'
_computing_publication_material SHELXL93
_computing_structure_refinement 'SHELXL93 (Sheldrick, 1993)'
_computing_structure_solution 'SHELXS86 (Sheldrick, 1990a)'
_diffrn_ambient_temperature 293(2)
_diffrn_measurement_device 'Siemens P4 four-circle'
_diffrn_measurement_method \q-2\q
_diffrn_radiation_monochromator graphite
_diffrn_radiation_source 'fine-focus sealed tube'
_diffrn_radiation_type MoK\a
_diffrn_radiation_wavelength 0.71073
_diffrn_reflns_av_R_equivalents 0.0189
_diffrn_reflns_av_sigmaI/netI 0.0388
_diffrn_reflns_limit_h_max 5
_diffrn_reflns_limit_h_min -1
_diffrn_reflns_limit_k_max 13
_diffrn_reflns_limit_k_min -13
_diffrn_reflns_limit_l_max 15
_diffrn_reflns_limit_l_min -15
_diffrn_reflns_number 3506
_diffrn_reflns_theta_max 27.49
_diffrn_reflns_theta_min 1.87
_diffrn_standards_decay_% none
_diffrn_standards_interval_count 97
_diffrn_standards_number 3
_exptl_absorpt_coefficient_mu 0.433
_exptl_absorpt_correction_type none
_exptl_crystal_colour colourless
_exptl_crystal_density_diffrn 1.375
_exptl_crystal_description needle
_exptl_crystal_F_000 252
_exptl_crystal_size_max 0.56
_exptl_crystal_size_mid 0.26
_exptl_crystal_size_min 0.10
_refine_diff_density_max 0.17
_refine_diff_density_min -0.24
_refine_ls_extinction_method none
_refine_ls_goodness_of_fit_all 0.925
_refine_ls_goodness_of_fit_obs 1.037
_refine_ls_hydrogen_treatment refall
_refine_ls_matrix_type full
_refine_ls_number_parameters 184
_refine_ls_number_reflns 2559
_refine_ls_number_restraints 0
_refine_ls_restrained_S_all 0.925
_refine_ls_restrained_S_obs 1.037
_refine_ls_R_factor_all 0.0494
_refine_ls_R_factor_obs 0.0326
_refine_ls_shift/esd_max 0.000
_refine_ls_shift/esd_mean 0.000
_refine_ls_structure_factor_coef Fsqd
_refine_ls_weighting_scheme
;
calc w = 1/[\s^2^(F~o~^2^) + (0.0494P)^2^]
where P = (F~o~^2^ + 2F~c~^2^)/3
;
_refine_ls_wR_factor_all 0.0869
_refine_ls_wR_factor_obs 0.0817
_reflns_number_observed 1850
_reflns_number_total 2559
_reflns_observed_criterion >2sigma(I)
_cod_data_source_file mu1198.cif
_cod_data_source_block tl6
_cod_depositor_comments
;
The following automatic conversions were performed:
'_symmetry_cell_setting' value 'Triclinic' changed to 'triclinic'
according to '/home/saulius/struct/CIF-dictionaries/cif_core.dic'
dictionary named 'cif_core.dic' version 2.4.1 from 2010-06-29.

Automatic conversion script
Id: cif_fix_enum 1527 2010-12-29 10:47:43Z saulius 

The following automatic conversions were performed:

'_symmetry_cell_setting' value 'Triclinic' changed to 'triclinic'
according to /home/saulius/struct/CIF-dictionaries/cif_core.dic
dictionary named 'cif_core.dic' version 2.4.1 from 2010-06-29.

Automatic conversion script
Id: cif_fix_values 1715 2011-07-08 13:25:40Z adriana 
;
_cod_original_cell_volume 580.52(8)
_cod_original_formula_sum 'C10 H12 N2 O1 S2'
_cod_database_code 2004412

loop_
_symmetry_equiv_pos_as_xyz
'x, y, z'
'-x, -y, -z'

loop_
_atom_site_aniso_label
_atom_site_aniso_U_11
_atom_site_aniso_U_22
_atom_site_aniso_U_33
_atom_site_aniso_U_12
_atom_site_aniso_U_13
_atom_site_aniso_U_23
S1 0.0552(3) 0.0453(2) 0.0401(2) 0.0133(2) 0.0078(2) -0.0192(2)
S2 0.0629(3) 0.0564(3) 0.0368(2) 0.0170(2) 0.0098(2) -0.0150(2)
N1 0.0417(8) 0.0424(7) 0.0397(7) 0.0070(6) 0.0082(6) -0.0170(6)
N2 0.0402(8) 0.0428(7) 0.0461(7) 0.0077(6) 0.0057(6) -0.0219(6)
O1 0.0678(9) 0.0554(7) 0.0556(7) 0.0210(7) 0.0116(6) -0.0250(6)
C1 0.0363(8) 0.0409(8) 0.0367(7) 0.0016(7) 0.0027(6) -0.0185(6)
C2 0.0420(9) 0.0439(9) 0.0416(8) 0.0035(7) 0.0044(7) -0.0202(7)
C3 0.0375(8) 0.0410(8) 0.0441(8) 0.0035(7) 0.0021(7) -0.0220(7)
C4 0.0499(10) 0.0427(9) 0.0387(8) 0.0045(8) 0.0040(7) -0.0178(7)
C5 0.0483(10) 0.0410(9) 0.0442(9) 0.0109(8) -0.0013(8) -0.0171(7)
C6 0.0413(9) 0.0438(9) 0.0497(9) 0.0050(7) 0.0058(7) -0.0247(7)
C7 0.0632(12) 0.0540(10) 0.0383(8) 0.0123(9) 0.0060(8) -0.0191(8)
C8 0.0512(10) 0.0477(9) 0.0423(8) 0.0135(8) -0.0002(8) -0.0163(7)
C9 0.0672(14) 0.0526(12) 0.0716(14) 0.0175(11) 0.0073(12) -0.0278(11)
C10 0.082(2) 0.0551(12) 0.0432(10) 0.0216(11) 0.0006(11) -0.0109(9)

loop_
_atom_site_label
_atom_site_occupancy
_atom_site_fract_x
_atom_site_fract_y
_atom_site_fract_z
_atom_site_U_iso_or_equiv
_atom_site_thermal_displace_type
_atom_site_calc_flag
_atom_site_type_symbol
S1 1 0.05893(10) 0.80812(4) 0.14197(4) 0.04739(14) Uani d S
S2 1 -0.29213(11) 0.80367(4) 0.37096(4) 0.0547(2) Uani d S
N1 1 -0.3033(3) 0.97969(13) 0.15131(12) 0.0422(3) Uani d N
N2 1 -0.5066(3) 1.02865(13) 0.21075(13) 0.0427(3) Uani d N
O1 1 -1.4278(3) 1.39124(12) 0.32204(12) 0.0604(4) Uani d O
C1 1 -0.1797(4) 0.87040(14) 0.21348(13) 0.0376(3) Uani d C
C2 1 -0.6301(4) 1.1269(2) 0.1406(2) 0.0424(4) Uani d C
C3 1 -0.8467(4) 1.19226(15) 0.18823(14) 0.0399(4) Uani d C
C4 1 -0.9724(4) 1.2991(2) 0.1068(2) 0.0441(4) Uani d C
C5 1 -1.1695(4) 1.3680(2) 0.1468(2) 0.0451(4) Uani d C
C6 1 -1.2447(4) 1.3286(2) 0.2718(2) 0.0440(4) Uani d C
C7 1 -1.1280(5) 1.2188(2) 0.3547(2) 0.0528(5) Uani d C
C8 1 -0.9305(4) 1.1516(2) 0.3143(2) 0.0484(4) Uani d C
C9 1 -1.5419(6) 1.5071(2) 0.2408(2) 0.0643(6) Uani d C
C10 1 -0.0990(6) 0.6592(2) 0.4242(2) 0.0640(6) Uani d C
H1N 1 -0.2567(53) 1.0275(21) 0.0645(22) 0.079(7) Uiso d H
H2 1 -0.5836(43) 1.1587(18) 0.0516(18) 0.053(5) Uiso d H
H4 1 -0.9238(43) 1.3242(18) 0.0239(18) 0.057(5) Uiso d H
H5 1 -1.2624(39) 1.4374(17) 0.0916(16) 0.046(5) Uiso d H
H7 1 -1.1844(50) 1.1958(21) 0.4343(20) 0.072(6) Uiso d H
H8 1 -0.8521(43) 1.0776(19) 0.3746(18) 0.059(6) Uiso d H
H9A 1 -1.6593(61) 1.4949(26) 0.1817(26) 0.102(9) Uiso d H
H9B 1 -1.3880(49) 1.5704(21) 0.2002(19) 0.065(6) Uiso d H
H9C 1 -1.6427(53) 1.5384(22) 0.2895(22) 0.081(7) Uiso d H
H10A 1 -0.1197(56) 0.6275(24) 0.5055(24) 0.086(8) Uiso d H
H10B 1 -0.1802(60) 0.5987(26) 0.3974(25) 0.100(9) Uiso d H
H10C 1 0.1084(63) 0.6705(25) 0.4132(25) 0.096(9) Uiso d H

loop_
_atom_type_symbol
_atom_type_description
_atom_type_scat_dispersion_real
_atom_type_scat_dispersion_imag
_atom_type_scat_source
C C 0.0033 0.0016 'International Tables Vol C Tables 4.2.6.8 and 6.1.1.4'
H H 0.0000 0.0000 'International Tables Vol C Tables 4.2.6.8 and 6.1.1.4'
N N 0.0061 0.0033 'International Tables Vol C Tables 4.2.6.8 and 6.1.1.4'
O O 0.0106 0.0060 'International Tables Vol C Tables 4.2.6.8 and 6.1.1.4'
S S 0.1246 0.1234 'International Tables Vol C Tables 4.2.6.8 and 6.1.1.4'

loop_
_geom_angle_atom_site_label_1
_geom_angle_atom_site_label_2
_geom_angle_atom_site_label_3
_geom_angle
_geom_angle_publ_flag
C1 S2 C10 102.02(9) yes
C1 N1 N2 120.52(13) yes
C2 N2 N1 114.96(13) yes
C6 O1 C9 117.84(15) yes
N1 C1 S1 120.97(11) yes
N1 C1 S2 113.56(11) yes
S1 C1 S2 125.47(9) yes
N2 C2 C3 122.21(15) yes
C4 C3 C8 118.25(15) yes
C4 C3 C2 119.30(14) yes
C8 C3 C2 122.5(2) yes
C3 C4 C5 121.9(2) yes
C6 C5 C4 119.2(2) yes
O1 C6 C5 124.4(2) yes
O1 C6 C7 115.99(15) yes
C5 C6 C7 119.59(14) yes
C8 C7 C6 120.8(2) yes
C7 C8 C3 120.2(2) yes

loop_
_geom_bond_atom_site_label_1
_geom_bond_atom_site_label_2
_geom_bond_distance
_geom_bond_publ_flag
S1 C1 1.6703(15) yes
S2 C1 1.746(2) yes
S2 C10 1.788(2) yes
N1 C1 1.329(2) yes
N1 N2 1.382(2) yes
N2 C2 1.268(2) yes
O1 C6 1.365(2) yes
O1 C9 1.423(2) yes
C2 C3 1.461(2) yes
C3 C4 1.381(2) yes
C3 C8 1.401(2) yes
C4 C5 1.385(2) yes
C5 C6 1.384(2) yes
C6 C7 1.389(2) yes
C7 C8 1.374(2) yes

loop_
_cod_related_entry_id
_cod_related_entry_database
_cod_related_entry_code
1 ChemSpider 5279365
